data_4511959
loop_
_publ_author_name
'Bolla, Geetha'
'Mittapalli, Sudhir'
'Nangia, Ashwini'

_publ_section_title
;
 Pentamorphs of Acedapsone
;
_journal_issue 10
_journal_name_full 'Crystal Growth &amp; Design'
_journal_page_first 5260
_journal_paper_doi 10.1021/cg5010424
_journal_volume 14
_journal_year 2014
_chemical_formula_moiety 'C16 H16 N2 O4 S'
_chemical_formula_sum 'C16 H16 N2 O4 S'
_chemical_formula_weight 332.37
_chemical_melting_point 561
_chemical_name_common Acedapsone
_chemical_name_systematic
; 
 ? 
;
_space_group_IT_number 15
_symmetry_cell_setting monoclinic
_symmetry_space_group_name_Hall '-C 2yc'
_symmetry_space_group_name_H-M 'C 1 2/c 1'
_atom_sites_solution_hydrogens geom
_atom_sites_solution_primary direct
_atom_sites_solution_secondary difmap
_audit_creation_method SHELXL-97
_cell_angle_alpha 90.00
_cell_angle_beta 105.767(2)
_cell_angle_gamma 90.00
_cell_formula_units_Z 8
_cell_length_a 24.519(3)
_cell_length_b 8.0444(7)
_cell_length_c 16.2501(15)
_cell_measurement_reflns_used 5934
_cell_measurement_temperature 298(2)
_cell_measurement_theta_max 25.93
_cell_measurement_theta_min 2.43
_cell_volume 3084.6(5)
_computing_structure_refinement 'SHELXL-97 (Sheldrick, 1997)'
_computing_structure_solution 'SHELXS-97 (Sheldrick, 1990)'
_diffrn_ambient_temperature 298(2)
_diffrn_measured_fraction_theta_full 0.999
_diffrn_measured_fraction_theta_max 0.999
_diffrn_radiation_monochromator graphite
_diffrn_radiation_source 'fine-focus sealed tube'
_diffrn_radiation_type MoK\a
_diffrn_radiation_wavelength 0.71073
_diffrn_reflns_av_R_equivalents 0.1054
_diffrn_reflns_av_sigmaI/netI 0.0497
_diffrn_reflns_limit_h_max 28
_diffrn_reflns_limit_h_min -28
_diffrn_reflns_limit_k_max 9
_diffrn_reflns_limit_k_min -9
_diffrn_reflns_limit_l_max 19
_diffrn_reflns_limit_l_min -19
_diffrn_reflns_number 14236
_diffrn_reflns_theta_full 25.00
_diffrn_reflns_theta_max 25.00
_diffrn_reflns_theta_min 2.60
_exptl_absorpt_coefficient_mu 0.232
_exptl_absorpt_correction_type none
_exptl_crystal_colour colorless
_exptl_crystal_density_diffrn 1.431
_exptl_crystal_density_method 'not measured'
_exptl_crystal_description plate
_exptl_crystal_F_000 1392
_exptl_crystal_size_max 0.22
_exptl_crystal_size_mid 0.20
_exptl_crystal_size_min 0.20
_refine_diff_density_max 0.228
_refine_diff_density_min -0.449
_refine_diff_density_rms 0.074
_refine_ls_extinction_method none
_refine_ls_goodness_of_fit_ref 1.090
_refine_ls_hydrogen_treatment mixed
_refine_ls_matrix_type full
_refine_ls_number_parameters 218
_refine_ls_number_reflns 2721
_refine_ls_number_restraints 0
_refine_ls_restrained_S_all 1.090
_refine_ls_R_factor_all 0.0446
_refine_ls_R_factor_gt 0.0427
_refine_ls_shift/su_max 0.001
_refine_ls_shift/su_mean 0.000
_refine_ls_structure_factor_coef Fsqd
_refine_ls_weighting_details 'calc w=1/[\s^2^(Fo^2^)+(0.0495P)^2^+1.9095P] where P=(Fo^2^+2Fc^2^)/3'
_refine_ls_weighting_scheme calc
_refine_ls_wR_factor_gt 0.1113
_refine_ls_wR_factor_ref 0.1134
_reflns_number_gt 2518
_reflns_number_total 2721
_reflns_threshold_expression >2sigma(I)
_cod_data_source_file cg5010424_si_002.cif
_cod_data_source_block DADDSFORMII
_cod_depositor_comments
;
The following automatic conversions were performed:

'_symmetry_cell_setting' value 'Monoclinic' changed to 'monoclinic'
according to
/home/saulius/struct/COD-crude-data--automatic-downloads/rss-feeds/ACS/lib/dictionaries/cif_core.dic
dictionary named 'cif_core.dic' version 2.4.2 from 2011-04-26.

Automatic conversion script
Id: cif_fix_values 2281 2013-09-26 08:29:07Z andrius 

 Adding full bibliography for 4511958--4511959.cif.
;
_cod_original_sg_symbol_H-M C2/c
_cod_database_code 4511959

loop_
_symmetry_equiv_pos_as_xyz
'x, y, z'
'-x, y, -z+1/2'
'x+1/2, y+1/2, z'
'-x+1/2, y+1/2, -z+1/2'
'-x, -y, -z'
'x, -y, z-1/2'
'-x+1/2, -y+1/2, -z'
'x+1/2, -y+1/2, z-1/2'

loop_
_atom_site_label
_atom_site_type_symbol
_atom_site_fract_x
_atom_site_fract_y
_atom_site_fract_z
_atom_site_U_iso_or_equiv
_atom_site_adp_type
_atom_site_occupancy
_atom_site_symmetry_multiplicity
_atom_site_calc_flag
_atom_site_refinement_flags
S1 S 0.351919(17) 0.91556(5) 0.22497(3) 0.03613(17) Uani 1 1 d .
O4 O 0.14297(5) 0.9331(2) 0.42750(9) 0.0543(4) Uani 1 1 d .
O1 O 0.37988(6) 1.06973(16) 0.21853(9) 0.0502(4) Uani 1 1 d .
N1 N 0.51979(6) 0.40072(19) 0.38670(10) 0.0383(4) Uani 1 1 d .
C5 C 0.38994(7) 0.5973(2) 0.25261(10) 0.0343(4) Uani 1 1 d .
H5 H 0.3551 0.5673 0.2160 0.041 Uiso 1 1 calc R
O3 O 0.45937(6) 0.21381(19) 0.41775(10) 0.0587(4) Uani 1 1 d .
C8 C 0.33737(7) 1.0402(2) 0.37287(11) 0.0380(4) Uani 1 1 d .
H8 H 0.3710 1.0975 0.3773 0.046 Uiso 1 1 calc R
C1 C 0.47996(7) 0.5216(2) 0.34643(10) 0.0332(4) Uani 1 1 d .
C7 C 0.31449(7) 0.9387(2) 0.30296(10) 0.0327(4) Uani 1 1 d .
N2 N 0.23394(6) 0.9908(2) 0.49664(10) 0.0392(4) Uani 1 1 d .
O2 O 0.31307(6) 0.84740(18) 0.14911(8) 0.0485(3) Uani 1 1 d .
C10 C 0.25931(7) 0.9699(2) 0.42934(10) 0.0333(4) Uani 1 1 d .
C6 C 0.42822(7) 0.4762(2) 0.29087(10) 0.0352(4) Uani 1 1 d .
H6 H 0.4195 0.3645 0.2796 0.042 Uiso 1 1 calc R
C12 C 0.26498(7) 0.8510(2) 0.29666(11) 0.0360(4) Uani 1 1 d .
H12 H 0.2506 0.7815 0.2501 0.043 Uiso 1 1 calc R
C4 C 0.40326(7) 0.7635(2) 0.26861(10) 0.0326(4) Uani 1 1 d .
C15 C 0.50738(7) 0.2528(2) 0.41786(11) 0.0387(4) Uani 1 1 d .
C9 C 0.30955(7) 1.0546(2) 0.43544(11) 0.0389(4) Uani 1 1 d .
H9 H 0.3246 1.1221 0.4826 0.047 Uiso 1 1 calc R
C13 C 0.17822(7) 0.9722(2) 0.49277(11) 0.0376(4) Uani 1 1 d .
C3 C 0.45532(8) 0.8105(2) 0.32222(12) 0.0405(4) Uani 1 1 d .
H3 H 0.4645 0.9223 0.3319 0.049 Uiso 1 1 calc R
C11 C 0.23690(7) 0.8662(2) 0.35934(11) 0.0368(4) Uani 1 1 d .
H11 H 0.2034 0.8081 0.3550 0.044 Uiso 1 1 calc R
C2 C 0.49324(7) 0.6886(2) 0.36084(12) 0.0403(4) Uani 1 1 d .
H2 H 0.5282 0.7187 0.3970 0.048 Uiso 1 1 calc R
C14 C 0.16302(9) 1.0025(3) 0.57499(13) 0.0511(5) Uani 1 1 d .
H14A H 0.1291 1.0680 0.5639 0.077 Uiso 1 1 calc R
H14B H 0.1934 1.0607 0.6142 0.077 Uiso 1 1 calc R
H14C H 0.1569 0.8979 0.5995 0.077 Uiso 1 1 calc R
C16 C 0.55684(9) 0.1410(3) 0.45275(14) 0.0538(5) Uani 1 1 d .
H16A H 0.5450 0.0471 0.4801 0.081 Uiso 1 1 calc R
H16B H 0.5858 0.2008 0.4937 0.081 Uiso 1 1 calc R
H16C H 0.5715 0.1033 0.4069 0.081 Uiso 1 1 calc R
H1A H 0.5532(10) 0.424(2) 0.3950(13) 0.041(5) Uiso 1 1 d .
H2A H 0.2561(10) 1.029(3) 0.5396(14) 0.052(6) Uiso 1 1 d .

loop_
_atom_site_aniso_label
_atom_site_aniso_U_11
_atom_site_aniso_U_22
_atom_site_aniso_U_33
_atom_site_aniso_U_23
_atom_site_aniso_U_13
_atom_site_aniso_U_12
S1 0.0349(3) 0.0442(3) 0.0305(3) 0.00681(16) 0.01096(19) 0.00724(17)
O4 0.0291(7) 0.0937(11) 0.0406(8) 0.0011(7) 0.0105(6) -0.0070(7)
O1 0.0550(8) 0.0470(7) 0.0554(8) 0.0142(6) 0.0264(7) 0.0050(6)
N1 0.0231(7) 0.0453(8) 0.0474(9) 0.0089(6) 0.0111(6) 0.0006(6)
C5 0.0281(8) 0.0440(9) 0.0298(8) -0.0024(7) 0.0064(7) -0.0014(7)
O3 0.0340(7) 0.0663(9) 0.0723(10) 0.0244(7) 0.0084(6) -0.0095(6)
C8 0.0272(8) 0.0458(9) 0.0417(9) -0.0006(7) 0.0104(7) -0.0029(7)
C1 0.0271(8) 0.0419(9) 0.0337(8) 0.0030(7) 0.0139(7) 0.0019(7)
C7 0.0262(8) 0.0399(8) 0.0320(8) 0.0051(7) 0.0079(7) 0.0068(7)
N2 0.0290(7) 0.0575(10) 0.0310(8) -0.0041(7) 0.0080(6) -0.0043(7)
O2 0.0450(7) 0.0680(9) 0.0292(6) 0.0035(6) 0.0041(5) 0.0131(7)
C10 0.0249(8) 0.0410(8) 0.0333(8) 0.0024(7) 0.0067(7) 0.0021(7)
C6 0.0329(8) 0.0390(8) 0.0347(9) -0.0022(7) 0.0106(7) -0.0013(7)
C12 0.0313(8) 0.0403(9) 0.0342(9) -0.0036(7) 0.0051(7) 0.0011(7)
C4 0.0289(8) 0.0417(9) 0.0290(8) 0.0007(7) 0.0111(6) 0.0034(7)
C15 0.0328(9) 0.0453(9) 0.0371(9) 0.0042(7) 0.0082(7) -0.0023(8)
C9 0.0297(9) 0.0501(10) 0.0361(9) -0.0065(7) 0.0077(7) -0.0044(7)
C13 0.0313(8) 0.0464(9) 0.0367(9) 0.0070(7) 0.0117(7) 0.0011(7)
C3 0.0361(9) 0.0368(9) 0.0462(10) -0.0029(7) 0.0069(7) -0.0002(7)
C11 0.0277(8) 0.0428(9) 0.0395(9) -0.0002(7) 0.0082(7) -0.0028(7)
C2 0.0272(8) 0.0456(10) 0.0447(10) -0.0021(8) 0.0036(7) -0.0033(7)
C14 0.0485(11) 0.0652(12) 0.0455(11) 0.0000(9) 0.0228(9) -0.0003(10)
C16 0.0433(11) 0.0520(11) 0.0647(13) 0.0162(10) 0.0123(10) 0.0056(9)

loop_
_atom_type_symbol
_atom_type_description
_atom_type_scat_dispersion_real
_atom_type_scat_dispersion_imag
_atom_type_scat_source
C C 0.0033 0.0016 'International Tables Vol C Tables 4.2.6.8 and 6.1.1.4'
H H 0.0000 0.0000 'International Tables Vol C Tables 4.2.6.8 and 6.1.1.4'
N N 0.0061 0.0033 'International Tables Vol C Tables 4.2.6.8 and 6.1.1.4'
O O 0.0106 0.0060 'International Tables Vol C Tables 4.2.6.8 and 6.1.1.4'
S S 0.1246 0.1234 'International Tables Vol C Tables 4.2.6.8 and 6.1.1.4'

loop_
_geom_angle_atom_site_label_1
_geom_angle_atom_site_label_2
_geom_angle_atom_site_label_3
_geom_angle
O1 S1 O2 118.88(8)
O1 S1 C4 109.05(8)
O2 S1 C4 108.26(8)
O1 S1 C7 108.26(8)
O2 S1 C7 107.56(8)
C4 S1 C7 103.80(7)
C15 N1 C1 125.50(14)
C6 C5 C4 120.07(15)
C9 C8 C7 118.93(16)
C2 C1 C6 119.65(16)
C2 C1 N1 119.30(15)
C6 C1 N1 121.04(15)
C12 C7 C8 120.80(15)
C12 C7 S1 120.66(13)
C8 C7 S1 118.46(13)
C13 N2 C10 127.00(16)
C9 C10 C11 119.76(15)
C9 C10 N2 117.19(15)
C11 C10 N2 123.04(15)
C5 C6 C1 119.75(16)
C11 C12 C7 120.22(16)
C5 C4 C3 120.72(15)
C5 C4 S1 119.29(13)
C3 C4 S1 119.89(13)
O3 C15 N1 122.59(16)
O3 C15 C16 122.08(16)
N1 C15 C16 115.32(15)
C8 C9 C10 121.01(16)
O4 C13 N2 122.51(16)
O4 C13 C14 121.98(16)
N2 C13 C14 115.51(16)
C2 C3 C4 118.86(16)
C12 C11 C10 119.27(15)
C3 C2 C1 120.90(16)

loop_
_geom_bond_atom_site_label_1
_geom_bond_atom_site_label_2
_geom_bond_distance
S1 O1 1.4346(14)
S1 O2 1.4455(14)
S1 C4 1.7604(16)
S1 C7 1.7649(16)
O4 C13 1.214(2)
N1 C15 1.360(2)
N1 C1 1.407(2)
C5 C6 1.378(2)
C5 C4 1.384(2)
O3 C15 1.218(2)
C8 C9 1.375(2)
C8 C7 1.387(2)
C1 C2 1.387(2)
C1 C6 1.391(2)
C7 C12 1.384(2)
N2 C13 1.359(2)
N2 C10 1.408(2)
C10 C9 1.387(2)
C10 C11 1.397(2)
C12 C11 1.381(2)
C4 C3 1.388(2)
C15 C16 1.492(3)
C13 C14 1.501(2)
C3 C2 1.380(2)
